data_1542406
loop_
_publ_author_name
'Gregson, Matthew'
'Lu, Erli'
'Tuna, Floriana'
'McInnes, Eric J. L.'
'Hennig, Christoph'
'Scheinost, Andreas C.'
'McMaster, Jonathan'
'Lewis, William'
'Blake, Alexander J.'
'Kerridge, Andrew'
'Liddle, Stephen T.'

_publ_section_title
;
 Emergence of comparable covalency in isostructural cerium(iv)-- and
 uranium(iv)--carbon multiple bonds
;
_journal_issue 5
_journal_name_full 'Chem. Sci.'
_journal_page_first 3286
_journal_paper_doi 10.1039/C6SC00278A
_journal_volume 7
_journal_year 2016
_chemical_formula_moiety 'C55 H72 N2 O2 P2 Si2 Th, C7 H8'
_chemical_formula_sum 'C62 H80 N2 O2 P2 Si2 Th'
_chemical_formula_weight 1235.46
_chemical_name_systematic
; 
 ? 
;
_space_group_IT_number 62
_symmetry_cell_setting orthorhombic
_symmetry_space_group_name_Hall '-P 2ac 2n'
_symmetry_space_group_name_H-M 'P n m a'
_atom_sites_solution_hydrogens geom
_atom_sites_solution_primary direct
_atom_sites_solution_secondary difmap
_audit_block_doi 10.5517/cc10j07s
_audit_creation_method 'enCIFer editing of SHELXL97 CIF output'
_audit_update_record
;
2013-05-13 deposited with the CCDC.
2016-02-04 downloaded from the CCDC.
;
_cell_angle_alpha 90.00
_cell_angle_beta 90.00
_cell_angle_gamma 90.00
_cell_formula_units_Z 4
_cell_length_a 19.1242(17)
_cell_length_b 16.7581(14)
_cell_length_c 18.8909(19)
_cell_measurement_reflns_used 17305
_cell_measurement_temperature 90(2)
_cell_measurement_theta_max 27.83
_cell_measurement_theta_min 2.16
_cell_volume 6054.3(10)
_computing_cell_refinement 'Bruker SAINT version 6.36A (Bruker, 2002)'
_computing_data_collection 'Bruker SMART version 5.625 (Bruker, 2001)'
_computing_data_reduction 'Bruker SAINT; SHELXTL (Sheldrick, 2008)'
_computing_molecular_graphics ' ? '
_computing_publication_material 'enCIFer(Allen et al.,2004);PLATON(Spek,2003)'
_computing_structure_refinement 'SHELXL97 (Sheldrick, 2008)'
_computing_structure_solution ' ? '
_diffrn_ambient_temperature 90(2)
_diffrn_detector_area_resol_mean 8.366
_diffrn_measured_fraction_theta_full 1.000
_diffrn_measured_fraction_theta_max 0.924
_diffrn_measurement_device_type 'Bruker SMART APEX CCD area detector'
_diffrn_measurement_method \w
_diffrn_radiation_monochromator graphite
_diffrn_radiation_source 'normal-focus sealed tube'
_diffrn_radiation_type MoK\a
_diffrn_radiation_wavelength 0.71073
_diffrn_reflns_av_R_equivalents 0.0839
_diffrn_reflns_av_sigmaI/netI 0.0541
_diffrn_reflns_limit_h_max 25
_diffrn_reflns_limit_h_min -25
_diffrn_reflns_limit_k_max 21
_diffrn_reflns_limit_k_min -22
_diffrn_reflns_limit_l_max 24
_diffrn_reflns_limit_l_min -16
_diffrn_reflns_number 43205
_diffrn_reflns_theta_full 26.00
_diffrn_reflns_theta_max 28.39
_diffrn_reflns_theta_min 1.52
_diffrn_standards_decay_% 0
_diffrn_standards_number 0
_exptl_absorpt_coefficient_mu 2.597
_exptl_absorpt_correction_T_max 0.43
_exptl_absorpt_correction_T_min 0.322
_exptl_absorpt_correction_type multi-scan
_exptl_absorpt_process_details 'SADABS 2007/2'
_exptl_crystal_colour colourless
_exptl_crystal_density_diffrn 1.358
_exptl_crystal_description BLOCK
_exptl_crystal_F_000 2528
_exptl_crystal_size_max 0.13
_exptl_crystal_size_mid 0.07
_exptl_crystal_size_min 0.03
_refine_diff_density_max 1.423
_refine_diff_density_min -2.996
_refine_diff_density_rms 0.163
_refine_ls_extinction_method none
_refine_ls_goodness_of_fit_ref 1.095
_refine_ls_hydrogen_treatment constr
_refine_ls_matrix_type full
_refine_ls_number_parameters 360
_refine_ls_number_reflns 7245
_refine_ls_number_restraints 3
_refine_ls_restrained_S_all 1.095
_refine_ls_R_factor_all 0.0660
_refine_ls_R_factor_gt 0.0387
_refine_ls_shift/su_max 0.003
_refine_ls_shift/su_mean 0.000
_refine_ls_structure_factor_coef Fsqd
_refine_ls_weighting_details 'calc w=1/[\s^2^(Fo^2^)+(0.0240P)^2^+17.6723P] where P=(Fo^2^+2Fc^2^)/3'
_refine_ls_weighting_scheme calc
_refine_ls_wR_factor_gt 0.0761
_refine_ls_wR_factor_ref 0.0850
_reflns_number_gt 5470
_reflns_number_total 7245
_reflns_threshold_expression >2sigma(I)
_cod_data_source_file c6sc00278a2.cif
_cod_data_source_block therli
_cod_depositor_comments
;
The following automatic conversions were performed:

'_symmetry_cell_setting' value 'Orthorhombic' changed to
'orthorhombic' according to
/usr/data/users/saulius/crontab/automatic-downloads/rss-feeds/RSC/lib/dictionaries/cif_core.dic
dictionary named 'cif_core.dic' version 2.4.2 from 2011-04-26.

Automatic conversion script
Id: cif_fix_values 4268 2015-11-12 08:31:59Z antanas 

 Adding full bibliography for 1542406--1542407.cif.
;
_cod_original_sg_symbol_H-M Pnma
_cod_database_code 1542406

loop_
_symmetry_equiv_pos_as_xyz
'x, y, z'
'-x+1/2, -y, z+1/2'
'x+1/2, -y+1/2, -z+1/2'
'-x, y+1/2, -z'
'-x, -y, -z'
'x-1/2, y, -z-1/2'
'-x-1/2, y-1/2, z-1/2'
'x, -y-1/2, z'

loop_
_atom_site_label
_atom_site_type_symbol
_atom_site_fract_x
_atom_site_fract_y
_atom_site_fract_z
_atom_site_U_iso_or_equiv
_atom_site_adp_type
_atom_site_occupancy
_atom_site_symmetry_multiplicity
_atom_site_calc_flag
_atom_site_refinement_flags
_atom_site_disorder_assembly
_atom_site_disorder_group
Th1 Th 0.297260(9) 0.2500 0.470359(11) 0.01695(7) Uani 1 2 d SU . .
O2 O 0.3193(2) 0.2500 0.5849(2) 0.0220(9) Uani 1 2 d SU . .
P1 P 0.16712(5) 0.34323(6) 0.42047(5) 0.0175(2) Uani 1 1 d . . .
Si1 Si 0.26392(6) 0.46778(7) 0.49281(7) 0.0240(3) Uani 1 1 d . . .
C28 C 0.08546(19) 0.3545(2) 0.4690(3) 0.0224(8) Uani 1 1 d . . .
C30 C -0.0407(2) 0.3592(3) 0.4694(3) 0.0347(11) Uani 1 1 d . . .
H30 H -0.0828 0.3597 0.4449 0.042 Uiso 1 1 calc R . .
C7 C 0.4123(3) 0.2500 0.6688(4) 0.0277(14) Uani 1 2 d S . .
C32 C 0.0218(2) 0.3638(3) 0.5785(3) 0.0385(12) Uani 1 1 d . . .
H32 H 0.0217 0.3669 0.6277 0.046 Uiso 1 1 calc R . .
C3 C 0.2903(4) 0.2500 0.7080(3) 0.0292(14) Uani 1 2 d S . .
C4 C 0.3148(4) 0.2500 0.7773(4) 0.0381(17) Uani 1 2 d S . .
H4 H 0.2826 0.2500 0.8142 0.046 Uiso 1 2 calc SR . .
C33 C 0.0853(2) 0.3589(3) 0.5421(2) 0.0297(10) Uani 1 1 d . . .
H33 H 0.1273 0.3587 0.5669 0.036 Uiso 1 1 calc R . .
C31 C -0.0407(2) 0.3641(3) 0.5419(3) 0.0361(12) Uani 1 1 d . . .
H31 H -0.0828 0.3676 0.5663 0.043 Uiso 1 1 calc R . .
C29 C 0.0214(2) 0.3537(3) 0.4327(3) 0.0276(10) Uani 1 1 d . . .
H29 H 0.0209 0.3494 0.3836 0.033 Uiso 1 1 calc R . .
C2 C 0.3394(3) 0.2500 0.6526(3) 0.0203(12) Uani 1 2 d SU . .
C5 C 0.3850(4) 0.2500 0.7934(4) 0.0428(19) Uani 1 2 d S . .
H5 H 0.3998 0.2500 0.8403 0.051 Uiso 1 2 calc SR . .
C6 C 0.4325(4) 0.2500 0.7393(4) 0.0385(18) Uani 1 2 d S . .
H6 H 0.4800 0.2500 0.7502 0.046 Uiso 1 2 calc SR . .
C38 C 0.7041(4) 0.2500 0.3641(4) 0.0413(17) Uani 1 2 d S . .
H38 H 0.6909 0.2500 0.3167 0.050 Uiso 1 2 calc SR . .
C37 C 0.7741(4) 0.2500 0.3815(4) 0.0343(16) Uani 1 2 d S . .
C36 C 0.7917(4) 0.2500 0.4527(4) 0.0363(16) Uani 1 2 d S . .
H36 H 0.8386 0.2500 0.4657 0.044 Uiso 1 2 calc SR . .
C34 C 0.6717(5) 0.2500 0.4865(5) 0.061(3) Uani 1 2 d S . .
H34 H 0.6377 0.2500 0.5217 0.073 Uiso 1 2 calc SR . .
C39 C 0.6526(4) 0.2500 0.4165(5) 0.056(2) Uani 1 2 d S . .
H39 H 0.6056 0.2500 0.4040 0.067 Uiso 1 2 calc SR . .
O1 O 0.38373(19) 0.2500 0.3946(2) 0.0220(9) Uani 1 2 d S . .
C12 C 0.4358(3) 0.2500 0.3447(3) 0.0200(12) Uani 1 2 d S . .
C13 C 0.4621(2) 0.1770(3) 0.3194(2) 0.0235(9) Uani 1 1 d . . .
C16 C 0.4337(2) 0.0969(3) 0.3443(3) 0.0317(11) Uani 1 1 d . . .
H16 H 0.3900 0.1068 0.3699 0.038 Uiso 1 1 calc R . .
C14 C 0.5183(2) 0.1788(3) 0.2721(2) 0.0285(10) Uani 1 1 d . . .
H14 H 0.5374 0.1311 0.2560 0.034 Uiso 1 1 calc R . .
C10 C 0.2124(3) 0.2500 0.6934(4) 0.0378(17) Uani 1 2 d S . .
H10 H 0.2062 0.2500 0.6419 0.045 Uiso 1 2 calc SR . .
C15 C 0.5459(3) 0.2500 0.2489(4) 0.0313(14) Uani 1 2 d S . .
H15 H 0.5833 0.2500 0.2174 0.038 Uiso 1 2 calc SR . .
C18 C 0.4174(3) 0.0408(3) 0.2824(3) 0.0549(16) Uani 1 1 d . . .
H18A H 0.3831 0.0650 0.2521 0.082 Uiso 1 1 calc R . .
H18B H 0.3996 -0.0088 0.3003 0.082 Uiso 1 1 calc R . .
H18C H 0.4594 0.0310 0.2558 0.082 Uiso 1 1 calc R . .
C8 C 0.4665(3) 0.2500 0.6102(4) 0.0405(18) Uani 1 2 d S . .
H8 H 0.4417 0.2500 0.5648 0.049 Uiso 1 2 calc SR . .
C17 C 0.4851(3) 0.0581(4) 0.3959(3) 0.0532(16) Uani 1 1 d . . .
H17A H 0.5268 0.0429 0.3710 0.080 Uiso 1 1 calc R . .
H17B H 0.4640 0.0116 0.4165 0.080 Uiso 1 1 calc R . .
H17C H 0.4968 0.0954 0.4326 0.080 Uiso 1 1 calc R . .
N1 N 0.23366(15) 0.3746(2) 0.46763(18) 0.0189(7) Uani 1 1 d . . .
C1 C 0.1878(3) 0.2500 0.3972(3) 0.0193(12) Uani 1 2 d S . .
C19 C 0.3500(2) 0.4466(3) 0.5371(3) 0.0325(10) Uani 1 1 d . . .
H19A H 0.3423 0.4137 0.5780 0.049 Uiso 1 1 calc R . .
H19B H 0.3713 0.4959 0.5513 0.049 Uiso 1 1 calc R . .
H19C H 0.3802 0.4192 0.5046 0.049 Uiso 1 1 calc R . .
C22 C 0.1566(2) 0.4102(3) 0.3457(2) 0.0241(9) Uani 1 1 d . . .
C20 C 0.2035(3) 0.5177(3) 0.5563(3) 0.0371(11) Uani 1 1 d . . .
H20A H 0.1575 0.5201 0.5362 0.056 Uiso 1 1 calc R . .
H20B H 0.2199 0.5707 0.5658 0.056 Uiso 1 1 calc R . .
H20C H 0.2021 0.4878 0.5996 0.056 Uiso 1 1 calc R . .
C23 C 0.1954(2) 0.3957(3) 0.2849(2) 0.0344(11) Uani 1 1 d . . .
H23 H 0.2226 0.3499 0.2815 0.041 Uiso 1 1 calc R . .
C21 C 0.2792(2) 0.5374(3) 0.4175(3) 0.0333(11) Uani 1 1 d . . .
H21A H 0.3020 0.5093 0.3796 0.050 Uiso 1 1 calc R . .
H21B H 0.3083 0.5807 0.4329 0.050 Uiso 1 1 calc R . .
H21C H 0.2353 0.5579 0.4011 0.050 Uiso 1 1 calc R . .
C27 C 0.1154(2) 0.4794(3) 0.3491(3) 0.0302(10) Uani 1 1 d . . .
H27 H 0.0890 0.4897 0.3894 0.036 Uiso 1 1 calc R . .
C26 C 0.1140(3) 0.5319(3) 0.2933(3) 0.0405(13) Uani 1 1 d . . .
H26 H 0.0862 0.5773 0.2960 0.049 Uiso 1 1 calc R . .
C25 C 0.1527(3) 0.5185(3) 0.2342(3) 0.0487(15) Uani 1 1 d . . .
H25 H 0.1520 0.5550 0.1971 0.058 Uiso 1 1 calc R . .
C35 C 0.7413(5) 0.2500 0.5043(5) 0.050(2) Uani 1 2 d S . .
H35 H 0.7543 0.2500 0.5517 0.059 Uiso 1 2 calc SR . .
C40 C 0.8295(4) 0.2500 0.3255(4) 0.060(3) Uani 1 2 d S . .
H40A H 0.8116 0.2749 0.2834 0.089 Uiso 0.50 1 calc PR A -1
H40B H 0.8428 0.1960 0.3150 0.089 Uiso 0.50 1 calc PR A -1
H40C H 0.8695 0.2791 0.3421 0.089 Uiso 0.50 1 calc PR A -1
C11 C 0.1769(3) 0.1746(4) 0.7222(4) 0.0630(18) Uani 1 1 d . . .
H11A H 0.1987 0.1283 0.7020 0.095 Uiso 1 1 calc R . .
H11B H 0.1282 0.1753 0.7098 0.095 Uiso 1 1 calc R . .
H11C H 0.1816 0.1732 0.7728 0.095 Uiso 1 1 calc R . .
C24 C 0.1936(3) 0.4496(4) 0.2294(3) 0.0489(15) Uani 1 1 d . . .
H24 H 0.2196 0.4399 0.1887 0.059 Uiso 1 1 calc R . .
C9 C 0.5119(3) 0.1755(3) 0.6129(4) 0.0635(19) Uani 1 1 d . . .
H9A H 0.5420 0.1780 0.6535 0.095 Uiso 1 1 calc R . .
H9B H 0.5397 0.1723 0.5707 0.095 Uiso 1 1 calc R . .
H9C H 0.4826 0.1291 0.6163 0.095 Uiso 1 1 calc R . .

loop_
_atom_site_aniso_label
_atom_site_aniso_U_11
_atom_site_aniso_U_22
_atom_site_aniso_U_33
_atom_site_aniso_U_23
_atom_site_aniso_U_13
_atom_site_aniso_U_12
Th1 0.01047(9) 0.02628(11) 0.01409(10) 0.000 0.00048(9) 0.000
O2 0.0253(19) 0.034(2) 0.0065(17) 0.000 -0.0039(16) 0.000
P1 0.0141(4) 0.0242(5) 0.0141(5) 0.0015(4) -0.0009(4) 0.0004(4)
Si1 0.0225(5) 0.0277(6) 0.0219(6) -0.0031(5) -0.0051(5) -0.0018(5)
C28 0.0166(17) 0.022(2) 0.029(2) 0.000(2) -0.0008(18) 0.0037(15)
C30 0.0183(19) 0.034(3) 0.052(3) -0.003(3) 0.004(2) 0.0022(17)
C7 0.026(3) 0.024(3) 0.033(4) 0.000 -0.012(3) 0.000
C32 0.031(2) 0.053(3) 0.031(3) 0.008(2) 0.015(2) 0.007(2)
C3 0.039(4) 0.029(3) 0.020(3) 0.000 -0.004(3) 0.000
C4 0.059(5) 0.038(4) 0.017(3) 0.000 -0.003(3) 0.000
C33 0.023(2) 0.044(3) 0.022(3) 0.010(2) 0.0053(18) 0.0067(19)
C31 0.023(2) 0.037(3) 0.048(4) 0.002(2) 0.016(2) 0.0034(19)
C29 0.0195(19) 0.030(2) 0.033(3) -0.003(2) 0.0004(18) 0.0028(17)
C2 0.027(3) 0.014(3) 0.020(3) 0.000 -0.004(2) 0.000
C5 0.073(5) 0.029(4) 0.027(4) 0.000 -0.028(4) 0.000
C6 0.039(4) 0.034(4) 0.042(5) 0.000 -0.028(4) 0.000
C38 0.031(3) 0.055(5) 0.038(4) 0.000 -0.003(3) 0.000
C37 0.032(3) 0.034(4) 0.037(4) 0.000 0.005(3) 0.000
C36 0.038(4) 0.036(4) 0.035(4) 0.000 -0.007(3) 0.000
C34 0.055(5) 0.067(6) 0.060(7) 0.000 0.026(5) 0.000
C39 0.037(4) 0.077(6) 0.053(6) 0.000 0.006(4) 0.000
O1 0.0127(18) 0.032(2) 0.022(2) 0.000 0.0080(16) 0.000
C12 0.010(2) 0.036(3) 0.013(3) 0.000 0.001(2) 0.000
C13 0.0200(19) 0.033(2) 0.018(2) 0.0011(19) -0.0001(17) 0.0053(17)
C16 0.032(2) 0.031(3) 0.033(3) 0.003(2) 0.012(2) 0.0074(19)
C14 0.027(2) 0.039(3) 0.020(2) 0.000(2) 0.0055(18) 0.007(2)
C10 0.029(3) 0.066(5) 0.019(3) 0.000 0.001(3) 0.000
C15 0.024(3) 0.050(4) 0.020(3) 0.000 0.009(2) 0.000
C18 0.059(4) 0.044(3) 0.061(4) -0.018(3) 0.028(3) -0.007(3)
C8 0.022(3) 0.051(5) 0.048(5) 0.000 -0.007(3) 0.000
C17 0.047(3) 0.056(4) 0.057(4) 0.023(3) 0.017(3) 0.021(3)
N1 0.0163(14) 0.0271(17) 0.0133(16) 0.0014(16) 0.0007(14) 0.0022(13)
C1 0.015(3) 0.030(3) 0.013(3) 0.000 -0.001(2) 0.000
C19 0.029(2) 0.038(3) 0.030(3) -0.003(2) -0.008(2) -0.0068(19)
C22 0.0214(19) 0.029(2) 0.022(2) 0.0061(19) -0.0068(17) -0.0064(17)
C20 0.037(2) 0.038(3) 0.036(3) -0.009(2) -0.005(2) 0.000(2)
C23 0.031(2) 0.051(3) 0.021(2) 0.007(2) 0.003(2) -0.005(2)
C21 0.031(2) 0.032(3) 0.037(3) 0.002(2) -0.006(2) -0.0079(19)
C27 0.035(2) 0.028(2) 0.028(2) 0.003(2) -0.009(2) -0.0056(19)
C26 0.048(3) 0.032(3) 0.042(3) 0.013(2) -0.018(3) -0.009(2)
C25 0.065(4) 0.047(3) 0.034(3) 0.024(3) -0.020(3) -0.024(3)
C35 0.062(5) 0.049(5) 0.037(4) 0.000 0.009(4) 0.000
C40 0.036(4) 0.103(8) 0.039(5) 0.000 0.006(4) 0.000
C11 0.049(3) 0.086(5) 0.054(4) 0.003(4) 0.003(3) -0.024(3)
C24 0.050(3) 0.070(4) 0.026(3) 0.012(3) 0.003(2) -0.013(3)
C9 0.048(3) 0.039(3) 0.104(6) -0.010(4) 0.018(4) -0.003(3)

loop_
_atom_type_symbol
_atom_type_description
_atom_type_scat_dispersion_real
_atom_type_scat_dispersion_imag
_atom_type_scat_source
C C 0.0033 0.0016 'International Tables Vol C Tables 4.2.6.8 and 6.1.1.4'
H H 0.0000 0.0000 'International Tables Vol C Tables 4.2.6.8 and 6.1.1.4'
N N 0.0061 0.0033 'International Tables Vol C Tables 4.2.6.8 and 6.1.1.4'
O O 0.0106 0.0060 'International Tables Vol C Tables 4.2.6.8 and 6.1.1.4'
Si Si 0.0817 0.0704 'International Tables Vol C Tables 4.2.6.8 and 6.1.1.4'
P P 0.1023 0.0942 'International Tables Vol C Tables 4.2.6.8 and 6.1.1.4'
Th Th -7.2400 8.8979 'International Tables Vol C Tables 4.2.6.8 and 6.1.1.4'

loop_
_citation_id
_citation_doi
_citation_year
1 10.1002/anie.201306984 2013

loop_
_geom_angle_atom_site_label_1
_geom_angle_atom_site_label_2
_geom_angle_atom_site_label_3
_geom_angle
_geom_angle_site_symmetry_1
_geom_angle_site_symmetry_3
O1 Th1 O2 119.86(15) . .
O1 Th1 N1 111.50(9) . 8_565
O2 Th1 N1 96.73(10) . 8_565
O1 Th1 N1 111.50(9) . .
O2 Th1 N1 96.73(10) . .
N1 Th1 N1 119.50(15) 8_565 .
O1 Th1 C1 105.69(16) . .
O2 Th1 C1 134.45(16) . .
N1 Th1 C1 64.42(9) 8_565 .
N1 Th1 C1 64.42(9) . .
C2 O2 Th1 174.3(4) . .
N1 P1 C1 105.0(2) . .
N1 P1 C22 108.10(18) . .
C1 P1 C22 113.6(2) . .
N1 P1 C28 111.02(19) . .
C1 P1 C28 115.6(2) . .
C22 P1 C28 103.5(2) . .
N1 Si1 C20 112.0(2) . .
N1 Si1 C21 114.0(2) . .
C20 Si1 C21 108.0(2) . .
N1 Si1 C19 104.12(19) . .
C20 Si1 C19 109.9(2) . .
C21 Si1 C19 108.7(2) . .
C33 C28 C29 119.2(4) . .
C33 C28 P1 120.7(3) . .
C29 C28 P1 120.0(4) . .
C31 C30 C29 120.5(4) . .
C31 C30 H30 119.7 . .
C29 C30 H30 119.7 . .
C6 C7 C2 118.6(6) . .
C6 C7 C8 120.7(6) . .
C2 C7 C8 120.7(6) . .
C31 C32 C33 120.3(5) . .
C31 C32 H32 119.8 . .
C33 C32 H32 119.8 . .
C4 C3 C2 118.4(6) . .
C4 C3 C10 120.2(6) . .
C2 C3 C10 121.4(6) . .
C5 C4 C3 122.5(7) . .
C5 C4 H4 118.7 . .
C3 C4 H4 118.7 . .
C28 C33 C32 119.7(4) . .
C28 C33 H33 120.1 . .
C32 C33 H33 120.1 . .
C30 C31 C32 119.9(4) . .
C30 C31 H31 120.0 . .
C32 C31 H31 120.0 . .
C30 C29 C28 120.3(5) . .
C30 C29 H29 119.9 . .
C28 C29 H29 119.9 . .
O2 C2 C3 121.4(5) . .
O2 C2 C7 119.1(5) . .
C3 C2 C7 119.5(6) . .
C6 C5 C4 118.9(7) . .
C6 C5 H5 120.6 . .
C4 C5 H5 120.6 . .
C5 C6 C7 122.1(6) . .
C5 C6 H6 118.9 . .
C7 C6 H6 118.9 . .
C37 C38 C39 121.1(7) . .
C37 C38 H38 119.5 . .
C39 C38 H38 119.5 . .
C38 C37 C36 117.8(7) . .
C38 C37 C40 121.3(7) . .
C36 C37 C40 120.9(7) . .
C35 C36 C37 121.2(7) . .
C35 C36 H36 119.4 . .
C37 C36 H36 119.4 . .
C35 C34 C39 119.5(8) . .
C35 C34 H34 120.2 . .
C39 C34 H34 120.2 . .
C34 C39 C38 119.8(8) . .
C34 C39 H39 120.1 . .
C38 C39 H39 120.1 . .
C12 O1 Th1 177.5(4) . .
O1 C12 C13 119.6(3) . .
O1 C12 C13 119.6(3) . 8_565
C13 C12 C13 120.9(5) . 8_565
C14 C13 C12 118.3(4) . .
C14 C13 C16 119.3(4) . .
C12 C13 C16 122.3(4) . .
C13 C16 C17 110.1(4) . .
C13 C16 C18 112.2(4) . .
C17 C16 C18 110.8(5) . .
C13 C16 H16 107.9 . .
C17 C16 H16 107.9 . .
C18 C16 H16 107.9 . .
C15 C14 C13 121.1(5) . .
C15 C14 H14 119.5 . .
C13 C14 H14 119.5 . .
C3 C10 C11 111.7(4) . .
C3 C10 C11 111.7(4) . 8_565
C11 C10 C11 110.9(7) . 8_565
C3 C10 H10 107.4 . .
C11 C10 H10 107.4 . .
C11 C10 H10 107.4 8_565 .
C14 C15 C14 120.3(6) . 8_565
C14 C15 H15 119.9 . .
C14 C15 H15 119.9 8_565 .
C16 C18 H18A 109.5 . .
C16 C18 H18B 109.5 . .
H18A C18 H18B 109.5 . .
C16 C18 H18C 109.5 . .
H18A C18 H18C 109.5 . .
H18B C18 H18C 109.5 . .
C7 C8 C9 111.4(5) . .
C7 C8 C9 111.4(5) . 8_565
C9 C8 C9 110.4(6) . 8_565
C7 C8 H8 107.9 . .
C9 C8 H8 107.9 . .
C9 C8 H8 107.9 8_565 .
C16 C17 H17A 109.5 . .
C16 C17 H17B 109.5 . .
H17A C17 H17B 109.5 . .
C16 C17 H17C 109.5 . .
H17A C17 H17C 109.5 . .
H17B C17 H17C 109.5 . .
P1 N1 Si1 134.2(2) . .
P1 N1 Th1 97.22(15) . .
Si1 N1 Th1 127.23(16) . .
P1 C1 P1 138.6(4) . 8_565
P1 C1 Th1 93.02(19) . .
P1 C1 Th1 93.02(19) 8_565 .
Si1 C19 H19A 109.5 . .
Si1 C19 H19B 109.5 . .
H19A C19 H19B 109.5 . .
Si1 C19 H19C 109.5 . .
H19A C19 H19C 109.5 . .
H19B C19 H19C 109.5 . .
C23 C22 C27 118.8(4) . .
C23 C22 P1 118.5(4) . .
C27 C22 P1 122.5(3) . .
Si1 C20 H20A 109.5 . .
Si1 C20 H20B 109.5 . .
H20A C20 H20B 109.5 . .
Si1 C20 H20C 109.5 . .
H20A C20 H20C 109.5 . .
H20B C20 H20C 109.5 . .
C24 C23 C22 120.0(5) . .
C24 C23 H23 120.0 . .
C22 C23 H23 120.0 . .
Si1 C21 H21A 109.5 . .
Si1 C21 H21B 109.5 . .
H21A C21 H21B 109.5 . .
Si1 C21 H21C 109.5 . .
H21A C21 H21C 109.5 . .
H21B C21 H21C 109.5 . .
C26 C27 C22 120.4(5) . .
C26 C27 H27 119.8 . .
C22 C27 H27 119.8 . .
C25 C26 C27 121.0(5) . .
C25 C26 H26 119.5 . .
C27 C26 H26 119.5 . .
C26 C25 C24 119.6(5) . .
C26 C25 H25 120.2 . .
C24 C25 H25 120.2 . .
C36 C35 C34 120.6(8) . .
C36 C35 H35 119.7 . .
C34 C35 H35 119.7 . .
C37 C40 H40A 109.5 . .
C37 C40 H40B 109.5 . .
C37 C40 H40C 109.5 . .
C10 C11 H11A 109.5 . .
C10 C11 H11B 109.5 . .
H11A C11 H11B 109.5 . .
C10 C11 H11C 109.5 . .
H11A C11 H11C 109.5 . .
H11B C11 H11C 109.5 . .
C23 C24 C25 120.2(5) . .
C23 C24 H24 119.9 . .
C25 C24 H24 119.9 . .
C8 C9 H9A 109.5 . .
C8 C9 H9B 109.5 . .
H9A C9 H9B 109.5 . .
C8 C9 H9C 109.5 . .
H9A C9 H9C 109.5 . .
H9B C9 H9C 109.5 . .

loop_
_geom_bond_atom_site_label_1
_geom_bond_atom_site_label_2
_geom_bond_distance
_geom_bond_site_symmetry_2
Th1 O1 2.187(4) .
Th1 O2 2.205(4) .
Th1 N1 2.416(3) 8_565
Th1 N1 2.416(3) .
Th1 C1 2.508(5) .
O2 C2 1.335(7) .
P1 N1 1.640(3) .
P1 C1 1.670(2) .
P1 C22 1.814(4) .
P1 C28 1.821(4) .
Si1 N1 1.733(4) .
Si1 C20 1.863(5) .
Si1 C21 1.863(5) .
Si1 C19 1.880(4) .
C28 C33 1.382(6) .
C28 C29 1.404(6) .
C30 C31 1.371(7) .
C30 C29 1.378(6) .
C30 H30 0.9300 .
C7 C6 1.387(9) .
C7 C2 1.427(8) .
C7 C8 1.518(10) .
C32 C31 1.382(7) .
C32 C33 1.399(6) .
C32 H32 0.9300 .
C3 C4 1.391(9) .
C3 C2 1.407(9) .
C3 C10 1.515(9) .
C4 C5 1.375(11) .
C4 H4 0.9300 .
C33 H33 0.9300 .
C31 H31 0.9300 .
C29 H29 0.9300 .
C5 C6 1.368(11) .
C5 H5 0.9300 .
C6 H6 0.9300 .
C38 C37 1.379(9) .
C38 C39 1.396(11) .
C38 H38 0.9300 .
C37 C36 1.387(10) .
C37 C40 1.497(10) .
C36 C35 1.371(11) .
C36 H36 0.9300 .
C34 C35 1.373(13) .
C34 C39 1.371(13) .
C34 H34 0.9300 .
C39 H39 0.9300 .
O1 C12 1.370(6) .
C12 C13 1.406(5) .
C12 C13 1.406(5) 8_565
C13 C14 1.399(6) .
C13 C16 1.523(6) .
C16 C17 1.530(7) .
C16 C18 1.534(7) .
C16 H16 0.9800 .
C14 C15 1.376(6) .
C14 H14 0.9300 .
C10 C11 1.533(7) .
C10 C11 1.533(7) 8_565
C10 H10 0.9800 .
C15 C14 1.376(6) 8_565
C15 H15 0.9300 .
C18 H18A 0.9600 .
C18 H18B 0.9600 .
C18 H18C 0.9600 .
C8 C9 1.521(7) .
C8 C9 1.521(7) 8_565
C8 H8 0.9800 .
C17 H17A 0.9600 .
C17 H17B 0.9600 .
C17 H17C 0.9600 .
C1 P1 1.670(2) 8_565
C19 H19A 0.9600 .
C19 H19B 0.9600 .
C19 H19C 0.9600 .
C22 C23 1.388(6) .
C22 C27 1.403(6) .
C20 H20A 0.9600 .
C20 H20B 0.9600 .
C20 H20C 0.9600 .
C23 C24 1.384(7) .
C23 H23 0.9300 .
C21 H21A 0.9600 .
C21 H21B 0.9600 .
C21 H21C 0.9600 .
C27 C26 1.374(7) .
C27 H27 0.9300 .
C26 C25 1.356(8) .
C26 H26 0.9300 .
C25 C24 1.398(8) .
C25 H25 0.9300 .
C35 H35 0.9300 .
C40 H40A 0.9600 .
C40 H40B 0.9600 .
C40 H40C 0.9600 .
C11 H11A 0.9600 .
C11 H11B 0.9600 .
C11 H11C 0.9600 .
C24 H24 0.9300 .
C9 H9A 0.9600 .
C9 H9B 0.9600 .
C9 H9C 0.9600 .

loop_
_geom_torsion_atom_site_label_1
_geom_torsion_atom_site_label_2
_geom_torsion_atom_site_label_3
_geom_torsion_atom_site_label_4
_geom_torsion
_geom_torsion_site_symmetry_1
_geom_torsion_site_symmetry_4
O1 Th1 O2 C2 0.000(9) . .
N1 Th1 O2 C2 119.56(8) 8_565 .
N1 Th1 O2 C2 -119.56(8) . .
C1 Th1 O2 C2 180.000(9) . .
N1 P1 C28 C33 -22.6(4) . .
C1 P1 C28 C33 96.9(4) . .
C22 P1 C28 C33 -138.3(4) . .
N1 P1 C28 C29 161.5(3) . .
C1 P1 C28 C29 -79.1(4) . .
C22 P1 C28 C29 45.7(4) . .
C2 C3 C4 C5 0.000(2) . .
C10 C3 C4 C5 180.000(2) . .
C29 C28 C33 C32 -1.0(7) . .
P1 C28 C33 C32 -177.0(4) . .
C31 C32 C33 C28 0.1(8) . .
C29 C30 C31 C32 0.3(7) . .
C33 C32 C31 C30 0.3(8) . .
C31 C30 C29 C28 -1.2(7) . .
C33 C28 C29 C30 1.6(7) . .
P1 C28 C29 C30 177.6(3) . .
Th1 O2 C2 C3 180.000(8) . .
Th1 O2 C2 C7 0.000(9) . .
C4 C3 C2 O2 180.000(1) . .
C10 C3 C2 O2 0.000(1) . .
C4 C3 C2 C7 0.000(2) . .
C10 C3 C2 C7 180.000(1) . .
C6 C7 C2 O2 180.000(1) . .
C8 C7 C2 O2 0.000(1) . .
C6 C7 C2 C3 0.000(2) . .
C8 C7 C2 C3 180.000(1) . .
C3 C4 C5 C6 0.000(2) . .
C4 C5 C6 C7 0.000(2) . .
C2 C7 C6 C5 0.000(2) . .
C8 C7 C6 C5 180.000(2) . .
C39 C38 C37 C36 0.000(1) . .
C39 C38 C37 C40 180.0 . .
C38 C37 C36 C35 0.000(1) . .
C40 C37 C36 C35 180.000(1) . .
C35 C34 C39 C38 0.000(2) . .
C37 C38 C39 C34 0.000(2) . .
O2 Th1 O1 C12 180.000(11) . .
N1 Th1 O1 C12 68.20(10) 8_565 .
N1 Th1 O1 C12 -68.20(10) . .
C1 Th1 O1 C12 0.000(11) . .
Th1 O1 C12 C13 -89.9(4) . .
Th1 O1 C12 C13 89.9(5) . 8_565
O1 C12 C13 C14 -175.9(4) . .
C13 C12 C13 C14 4.2(8) 8_565 .
O1 C12 C13 C16 1.3(7) . .
C13 C12 C13 C16 -178.5(3) 8_565 .
C14 C13 C16 C17 72.6(5) . .
C12 C13 C16 C17 -104.6(5) . .
C14 C13 C16 C18 -51.3(6) . .
C12 C13 C16 C18 131.5(5) . .
C12 C13 C14 C15 -2.0(7) . .
C16 C13 C14 C15 -179.3(5) . .
C4 C3 C10 C11 -62.5(4) . .
C2 C3 C10 C11 117.5(4) . .
C4 C3 C10 C11 62.5(4) . 8_565
C2 C3 C10 C11 -117.5(4) . 8_565
C13 C14 C15 C14 -0.1(10) . 8_565
C6 C7 C8 C9 61.8(5) . .
C2 C7 C8 C9 -118.2(5) . .
C6 C7 C8 C9 -61.8(5) . 8_565
C2 C7 C8 C9 118.2(5) . 8_565
C1 P1 N1 Si1 161.4(3) . .
C22 P1 N1 Si1 39.8(3) . .
C28 P1 N1 Si1 -73.0(3) . .
C1 P1 N1 Th1 -5.5(2) . .
C22 P1 N1 Th1 -126.98(17) . .
C28 P1 N1 Th1 120.17(17) . .
C20 Si1 N1 P1 68.0(3) . .
C21 Si1 N1 P1 -54.9(3) . .
C19 Si1 N1 P1 -173.2(3) . .
C20 Si1 N1 Th1 -128.5(2) . .
C21 Si1 N1 Th1 108.6(2) . .
C19 Si1 N1 Th1 -9.8(3) . .
O1 Th1 N1 P1 101.57(16) . .
O2 Th1 N1 P1 -132.61(15) . .
N1 Th1 N1 P1 -30.9(3) 8_565 .
C1 Th1 N1 P1 3.89(16) . .
O1 Th1 N1 Si1 -66.6(2) . .
O2 Th1 N1 Si1 59.3(2) . .
N1 Th1 N1 Si1 160.93(10) 8_565 .
C1 Th1 N1 Si1 -164.2(3) . .
N1 P1 C1 P1 103.2(5) . 8_565
C22 P1 C1 P1 -138.9(5) . 8_565
C28 P1 C1 P1 -19.5(6) . 8_565
N1 P1 C1 Th1 5.2(2) . .
C22 P1 C1 Th1 123.10(18) . .
C28 P1 C1 Th1 -117.5(2) . .
O1 Th1 C1 P1 -110.51(19) . .
O2 Th1 C1 P1 69.49(19) . .
N1 Th1 C1 P1 142.8(3) 8_565 .
N1 Th1 C1 P1 -3.79(15) . .
O1 Th1 C1 P1 110.51(19) . 8_565
O2 Th1 C1 P1 -69.49(19) . 8_565
N1 Th1 C1 P1 3.79(15) 8_565 8_565
N1 Th1 C1 P1 -142.8(3) . 8_565
N1 P1 C22 C23 86.1(4) . .
C1 P1 C22 C23 -30.0(4) . .
C28 P1 C22 C23 -156.1(4) . .
N1 P1 C22 C27 -88.5(4) . .
C1 P1 C22 C27 155.4(4) . .
C28 P1 C22 C27 29.3(4) . .
C27 C22 C23 C24 0.7(7) . .
P1 C22 C23 C24 -174.1(4) . .
C23 C22 C27 C26 -0.4(6) . .
P1 C22 C27 C26 174.2(3) . .
C22 C27 C26 C25 -0.6(7) . .
C27 C26 C25 C24 1.3(8) . .
C37 C36 C35 C34 0.000(2) . .
C39 C34 C35 C36 0.000(2) . .
C22 C23 C24 C25 -0.1(8) . .
C26 C25 C24 C23 -0.9(8) . .
